data_2237597
loop_
_publ_author_name
'Sugumar, P.'
'Kayalvizhi, R.'
'Mini, R.'
'Ponnuswamy, S.'
'Ponnuswamy, M. N.'

_publ_section_title
;
 1-Dichloroacetyl-<i>t</i>-3,<i>t</i>-5-dimethyl-<i>r</i>-2,<i>c</i>-6-diphenylpiperidin-4-one
;
_journal_coeditor_code BT6893
_journal_issue 4
_journal_name_full 'Acta Crystallographica Section E'
_journal_page_first o609
_journal_paper_doi 10.1107/S1600536813007927
_journal_volume 69
_journal_year 2013
_chemical_formula_iupac 'C21 H21 Cl2 N O2'
_chemical_formula_moiety 'C21 H21 Cl2 N O2'
_chemical_formula_sum 'C21 H21 Cl2 N O2'
_chemical_formula_weight 390.29
_chemical_name_common
;
N-Dichloroacetyl-t-3,t-5-dimethyl-r-2,c-6-diphenylpiperidin-4-one
;
_chemical_name_systematic 1-Dichloroacetyl-<i>t</i>-3,<i>t</i>-5-dimethyl-<i>r</i>-2,<i>c</i>-6-diphenylpiperidin-4-one
_space_group_IT_number 4
_symmetry_cell_setting monoclinic
_symmetry_space_group_name_Hall 'P 2yb'
_symmetry_space_group_name_H-M 'P 1 21 1'
_atom_sites_solution_hydrogens geom
_atom_sites_solution_primary direct
_atom_sites_solution_secondary difmap
_audit_creation_method SHELXL-97
_cell_angle_alpha 90.00
_cell_angle_beta 90.578(9)
_cell_angle_gamma 90.00
_cell_formula_units_Z 2
_cell_length_a 8.278(2)
_cell_length_b 9.714(3)
_cell_length_c 11.847(3)
_cell_measurement_reflns_used 3962
_cell_measurement_temperature 293(2)
_cell_measurement_theta_max 28.37
_cell_measurement_theta_min 1.72
_cell_volume 952.6(4)
_computing_cell_refinement '<i>SAINT</i> (Bruker, 2008)'
_computing_data_collection '<i>APEX2</i> (Bruker, 2008)'
_computing_data_reduction '<i>SAINT</i> (Bruker, 2008)'
_computing_molecular_graphics '<i>ORTEP-3</i> for Windows (Farrugia, 2012)'
_computing_publication_material '<i>SHELXL97</i> (Sheldrick, 2008) and <i>PLATON</i> (Spek, 2009)'
_computing_structure_refinement '<i>SHELXL97</i> (Sheldrick, 2008)'
_computing_structure_solution '<i>SHELXS97</i> (Sheldrick, 2008)'
_diffrn_ambient_temperature 293(2)
_diffrn_measured_fraction_theta_full 0.990
_diffrn_measured_fraction_theta_max 0.990
_diffrn_measurement_device_type 'Bruker SMART APEXII CCD'
_diffrn_measurement_method '\w and \f scans'
_diffrn_radiation_monochromator graphite
_diffrn_radiation_source 'fine-focus sealed tube'
_diffrn_radiation_type MoK\a
_diffrn_radiation_wavelength 0.71073
_diffrn_reflns_av_R_equivalents 0.0247
_diffrn_reflns_av_sigmaI/netI 0.0296
_diffrn_reflns_limit_h_max 10
_diffrn_reflns_limit_h_min -10
_diffrn_reflns_limit_k_max 12
_diffrn_reflns_limit_k_min -11
_diffrn_reflns_limit_l_max 15
_diffrn_reflns_limit_l_min -15
_diffrn_reflns_number 8874
_diffrn_reflns_theta_full 28.37
_diffrn_reflns_theta_max 28.37
_diffrn_reflns_theta_min 1.72
_exptl_absorpt_coefficient_mu 0.356
_exptl_absorpt_correction_T_max 0.944
_exptl_absorpt_correction_T_min 0.931
_exptl_absorpt_correction_type multi-scan
_exptl_absorpt_process_details '(<i>SADABS</i>; Bruker, 2008)'
_exptl_crystal_colour 'White Crystalline'
_exptl_crystal_density_diffrn 1.361
_exptl_crystal_density_method 'not measured'
_exptl_crystal_description Block
_exptl_crystal_F_000 408
_exptl_crystal_size_max 0.20
_exptl_crystal_size_mid 0.18
_exptl_crystal_size_min 0.17
_refine_diff_density_max 0.308
_refine_diff_density_min -0.313
_refine_ls_abs_structure_details 'Flack (1983), 1745 Friedel pairs'
_refine_ls_abs_structure_Flack 0.01(5)
_refine_ls_extinction_method none
_refine_ls_goodness_of_fit_ref 1.033
_refine_ls_hydrogen_treatment constr
_refine_ls_matrix_type full
_refine_ls_number_parameters 235
_refine_ls_number_reflns 4241
_refine_ls_number_restraints 1
_refine_ls_restrained_S_all 1.033
_refine_ls_R_factor_all 0.0353
_refine_ls_R_factor_gt 0.0320
_refine_ls_shift/su_max 0.000
_refine_ls_shift/su_mean 0.000
_refine_ls_structure_factor_coef Fsqd
_refine_ls_weighting_details 'calc w=1/[\s^2^(Fo^2^)+(0.0442P)^2^+0.1557P] where P=(Fo^2^+2Fc^2^)/3'
_refine_ls_weighting_scheme calc
_refine_ls_wR_factor_gt 0.0847
_refine_ls_wR_factor_ref 0.0878
_reflns_number_gt 3962
_reflns_number_total 4241
_reflns_threshold_expression I>2\s(I)
_cod_data_source_file bt6893.cif
_cod_data_source_block I
_cod_original_cell_volume 952.5(5)
_cod_original_sg_symbol_H-M 'P 21'
_cod_database_code 2237597
_cod_database_fobs_code 2237597

loop_
_symmetry_equiv_pos_as_xyz
'x, y, z'
'-x, y+1/2, -z'

loop_
_atom_site_type_symbol
_atom_site_label
_atom_site_fract_x
_atom_site_fract_y
_atom_site_fract_z
_atom_site_U_iso_or_equiv
_atom_site_adp_type
_atom_site_calc_flag
_atom_site_refinement_flags
_atom_site_occupancy
_atom_site_symmetry_multiplicity
C C2 0.41560(17) 0.55485(16) 0.18606(12) 0.0275(3) Uani d . 1 1
H H2 0.4759 0.5181 0.1220 0.033 Uiso calc R 1 1
C C3 0.42988(17) 0.71381(17) 0.18432(12) 0.0298(3) Uani d . 1 1
H H3 0.3622 0.7493 0.2452 0.036 Uiso calc R 1 1
C C4 0.35940(19) 0.76681(17) 0.07391(12) 0.0321(3) Uani d . 1 1
C C5 0.19801(19) 0.7045(2) 0.03920(12) 0.0349(3) Uani d . 1 1
H H5 0.1242 0.7795 0.0186 0.042 Uiso calc R 1 1
C C6 0.12278(18) 0.62258(17) 0.13576(13) 0.0315(3) Uani d . 1 1
H H6 0.0301 0.5735 0.1030 0.038 Uiso calc R 1 1
C C7 0.05790(17) 0.70465(19) 0.23542(12) 0.0332(3) Uani d . 1 1
C C8 0.0412(2) 0.8464(2) 0.23415(16) 0.0434(4) Uani d . 1 1
H H8 0.0746 0.8959 0.1714 0.052 Uiso calc R 1 1
C C9 -0.0246(2) 0.9155(2) 0.32501(19) 0.0522(5) Uani d . 1 1
H H9 -0.0357 1.0107 0.3226 0.063 Uiso calc R 1 1
C C10 -0.0736(2) 0.8441(3) 0.41870(17) 0.0537(5) Uani d . 1 1
H H10 -0.1167 0.8908 0.4800 0.064 Uiso calc R 1 1
C C11 -0.0585(2) 0.7033(3) 0.42115(16) 0.0523(5) Uani d . 1 1
H H11 -0.0920 0.6545 0.4843 0.063 Uiso calc R 1 1
C C12 0.0064(2) 0.6335(2) 0.33014(15) 0.0425(4) Uani d . 1 1
H H12 0.0155 0.5381 0.3326 0.051 Uiso calc R 1 1
C C13 0.49049(18) 0.49813(17) 0.29406(13) 0.0328(3) Uani d . 1 1
C C14 0.4205(2) 0.5223(2) 0.39840(14) 0.0430(4) Uani d . 1 1
H H14 0.3252 0.5726 0.4032 0.052 Uiso calc R 1 1
C C15 0.4943(3) 0.4706(3) 0.49568(18) 0.0602(6) Uani d . 1 1
H H15 0.4470 0.4852 0.5655 0.072 Uiso calc R 1 1
C C16 0.6365(3) 0.3980(3) 0.4893(2) 0.0650(7) Uani d . 1 1
H H16 0.6850 0.3642 0.5548 0.078 Uiso calc R 1 1
C C17 0.7073(3) 0.3752(3) 0.3867(2) 0.0596(6) Uani d . 1 1
H H17 0.8035 0.3259 0.3828 0.071 Uiso calc R 1 1
C C18 0.6351(2) 0.4259(2) 0.28862(17) 0.0424(4) Uani d . 1 1
H H18 0.6838 0.4115 0.2192 0.051 Uiso calc R 1 1
C C19 0.1845(2) 0.38367(19) 0.17034(15) 0.0373(3) Uani d . 1 1
C C20 0.3085(2) 0.26688(18) 0.17704(14) 0.0373(3) Uani d . 1 1
H H20 0.4172 0.3033 0.1639 0.045 Uiso calc R 1 1
C C21 0.6019(2) 0.7649(2) 0.20659(16) 0.0467(4) Uani d . 1 1
H H21A 0.6406 0.7286 0.2772 0.070 Uiso calc R 1 1
H H21B 0.6022 0.8637 0.2097 0.070 Uiso calc R 1 1
H H21C 0.6709 0.7346 0.1469 0.070 Uiso calc R 1 1
C C22 0.2237(3) 0.6139(2) -0.06545(14) 0.0496(5) Uani d . 1 1
H H22A 0.1226 0.5737 -0.0883 0.074 Uiso calc R 1 1
H H22B 0.2995 0.5422 -0.0476 0.074 Uiso calc R 1 1
H H22C 0.2649 0.6693 -0.1258 0.074 Uiso calc R 1 1
N N1 0.24080(15) 0.51501(14) 0.17151(10) 0.0289(3) Uani d . 1 1
O O1 0.42761(17) 0.84953(16) 0.01538(11) 0.0479(3) Uani d . 1 1
O O2 0.04081(17) 0.35524(17) 0.16311(17) 0.0645(4) Uani d . 1 1
Cl Cl1 0.25867(8) 0.14398(5) 0.07228(5) 0.06394(16) Uani d . 1 1
Cl Cl2 0.30062(9) 0.18963(7) 0.31158(5) 0.07162(19) Uani d . 1 1

loop_
_atom_site_aniso_label
_atom_site_aniso_U_11
_atom_site_aniso_U_22
_atom_site_aniso_U_33
_atom_site_aniso_U_12
_atom_site_aniso_U_13
_atom_site_aniso_U_23
C2 0.0262(6) 0.0266(8) 0.0297(6) -0.0013(5) -0.0018(5) 0.0000(5)
C3 0.0304(7) 0.0279(8) 0.0310(6) -0.0042(6) -0.0020(5) 0.0007(6)
C4 0.0377(8) 0.0263(8) 0.0324(7) 0.0037(6) 0.0017(6) 0.0005(6)
C5 0.0378(7) 0.0354(9) 0.0315(7) 0.0045(7) -0.0055(6) 0.0027(6)
C6 0.0287(7) 0.0307(8) 0.0349(7) 0.0009(6) -0.0062(5) -0.0001(6)
C7 0.0242(6) 0.0358(8) 0.0395(7) 0.0013(6) -0.0021(5) -0.0009(7)
C8 0.0412(8) 0.0362(10) 0.0530(10) 0.0021(7) 0.0023(7) 0.0015(8)
C9 0.0440(10) 0.0418(12) 0.0707(13) 0.0046(8) 0.0006(9) -0.0132(10)
C10 0.0371(9) 0.0712(15) 0.0527(11) 0.0061(9) 0.0005(7) -0.0208(10)
C11 0.0452(9) 0.0680(14) 0.0440(9) 0.0016(10) 0.0077(7) -0.0004(10)
C12 0.0377(8) 0.0437(10) 0.0461(8) 0.0023(7) 0.0044(6) 0.0034(8)
C13 0.0331(7) 0.0290(8) 0.0360(7) -0.0048(6) -0.0061(6) 0.0041(6)
C14 0.0417(9) 0.0524(12) 0.0348(8) -0.0064(8) -0.0040(6) 0.0025(8)
C15 0.0681(13) 0.0767(17) 0.0357(8) -0.0239(12) -0.0115(8) 0.0103(9)
C16 0.0658(14) 0.0669(16) 0.0615(13) -0.0179(12) -0.0338(11) 0.0273(12)
C17 0.0469(10) 0.0527(13) 0.0785(15) 0.0011(9) -0.0264(10) 0.0176(11)
C18 0.0376(8) 0.0378(10) 0.0517(9) 0.0007(7) -0.0084(7) 0.0055(8)
C19 0.0361(8) 0.0298(9) 0.0458(8) -0.0041(6) -0.0025(6) -0.0042(7)
C20 0.0464(9) 0.0239(8) 0.0417(8) -0.0052(7) 0.0032(7) 0.0003(6)
C21 0.0419(9) 0.0450(11) 0.0530(10) -0.0171(8) -0.0098(7) 0.0057(8)
C22 0.0630(11) 0.0531(14) 0.0325(8) -0.0012(9) -0.0049(7) -0.0057(8)
N1 0.0272(6) 0.0259(7) 0.0335(6) -0.0021(5) -0.0038(4) -0.0011(5)
O1 0.0553(7) 0.0419(8) 0.0468(7) -0.0025(6) 0.0068(6) 0.0151(6)
O2 0.0394(7) 0.0393(9) 0.1147(14) -0.0121(6) -0.0077(8) -0.0083(9)
Cl1 0.0835(4) 0.0399(3) 0.0688(3) -0.0167(3) 0.0168(3) -0.0214(2)
Cl2 0.0933(4) 0.0638(4) 0.0576(3) -0.0154(3) -0.0061(3) 0.0249(3)

loop_
_atom_type_symbol
_atom_type_description
_atom_type_scat_dispersion_real
_atom_type_scat_dispersion_imag
_atom_type_scat_source
C C 0.0033 0.0016 'International Tables Vol C Tables 4.2.6.8 and 6.1.1.4'
H H 0.0000 0.0000 'International Tables Vol C Tables 4.2.6.8 and 6.1.1.4'
N N 0.0061 0.0033 'International Tables Vol C Tables 4.2.6.8 and 6.1.1.4'
O O 0.0106 0.0060 'International Tables Vol C Tables 4.2.6.8 and 6.1.1.4'
Cl Cl 0.1484 0.1585 'International Tables Vol C Tables 4.2.6.8 and 6.1.1.4'

loop_
_geom_angle_atom_site_label_1
_geom_angle_atom_site_label_2
_geom_angle_atom_site_label_3
_geom_angle
N1 C2 C13 112.74(12)
N1 C2 C3 109.15(12)
C13 C2 C3 110.01(12)
N1 C2 H2 108.3
C13 C2 H2 108.3
C3 C2 H2 108.3
C4 C3 C21 112.84(14)
C4 C3 C2 108.73(12)
C21 C3 C2 113.12(14)
C4 C3 H3 107.3
C21 C3 H3 107.3
C2 C3 H3 107.3
O1 C4 C3 122.95(15)
O1 C4 C5 121.70(15)
C3 C4 C5 115.32(13)
C4 C5 C6 111.58(12)
C4 C5 C22 108.55(14)
C6 C5 C22 111.46(16)
C4 C5 H5 108.4
C6 C5 H5 108.4
C22 C5 H5 108.4
N1 C6 C7 112.41(12)
N1 C6 C5 107.86(12)
C7 C6 C5 117.09(14)
N1 C6 H6 106.3
C7 C6 H6 106.3
C5 C6 H6 106.3
C8 C7 C12 118.20(17)
C8 C7 C6 123.16(15)
C12 C7 C6 118.58(17)
C7 C8 C9 120.92(18)
C7 C8 H8 119.5
C9 C8 H8 119.5
C10 C9 C8 120.4(2)
C10 C9 H9 119.8
C8 C9 H9 119.8
C9 C10 C11 119.47(19)
C9 C10 H10 120.3
C11 C10 H10 120.3
C10 C11 C12 120.4(2)
C10 C11 H11 119.8
C12 C11 H11 119.8
C11 C12 C7 120.6(2)
C11 C12 H12 119.7
C7 C12 H12 119.7
C18 C13 C14 119.57(15)
C18 C13 C2 119.23(14)
C14 C13 C2 121.15(15)
C13 C14 C15 119.4(2)
C13 C14 H14 120.3
C15 C14 H14 120.3
C16 C15 C14 120.5(2)
C16 C15 H15 119.7
C14 C15 H15 119.7
C17 C16 C15 120.35(18)
C17 C16 H16 119.8
C15 C16 H16 119.8
C16 C17 C18 119.9(2)
C16 C17 H17 120.1
C18 C17 H17 120.1
C13 C18 C17 120.20(19)
C13 C18 H18 119.9
C17 C18 H18 119.9
O2 C19 N1 123.08(17)
O2 C19 C20 119.15(17)
N1 C19 C20 117.76(14)
C19 C20 Cl2 109.33(12)
C19 C20 Cl1 108.19(12)
Cl2 C20 Cl1 109.67(10)
C19 C20 H20 109.9
Cl2 C20 H20 109.9
Cl1 C20 H20 109.9
C3 C21 H21A 109.5
C3 C21 H21B 109.5
H21A C21 H21B 109.5
C3 C21 H21C 109.5
H21A C21 H21C 109.5
H21B C21 H21C 109.5
C5 C22 H22A 109.5
C5 C22 H22B 109.5
H22A C22 H22B 109.5
C5 C22 H22C 109.5
H22A C22 H22C 109.5
H22B C22 H22C 109.5
C19 N1 C6 115.62(13)
C19 N1 C2 124.85(13)
C6 N1 C2 118.62(12)

loop_
_geom_bond_atom_site_label_1
_geom_bond_atom_site_label_2
_geom_bond_distance
C2 N1 1.5060(19)
C2 C13 1.519(2)
C2 C3 1.549(2)
C2 H2 0.9800
C3 C4 1.517(2)
C3 C21 1.528(2)
C3 H3 0.9800
C4 O1 1.205(2)
C4 C5 1.520(2)
C5 C6 1.531(2)
C5 C22 1.537(2)
C5 H5 0.9800
C6 N1 1.489(2)
C6 C7 1.527(2)
C6 H6 0.9800
C7 C8 1.384(3)
C7 C12 1.389(2)
C8 C9 1.385(3)
C8 H8 0.9300
C9 C10 1.373(3)
C9 H9 0.9300
C10 C11 1.373(4)
C10 H10 0.9300
C11 C12 1.387(3)
C11 H11 0.9300
C12 H12 0.9300
C13 C18 1.390(2)
C13 C14 1.390(2)
C14 C15 1.393(3)
C14 H14 0.9300
C15 C16 1.375(4)
C15 H15 0.9300
C16 C17 1.372(4)
C16 H16 0.9300
C17 C18 1.392(3)
C17 H17 0.9300
C18 H18 0.9300
C19 O2 1.224(2)
C19 N1 1.358(2)
C19 C20 1.531(3)
C20 Cl2 1.7634(18)
C20 Cl1 1.7679(18)
C20 H20 0.9800
C21 H21A 0.9600
C21 H21B 0.9600
C21 H21C 0.9600
C22 H22A 0.9600
C22 H22B 0.9600
C22 H22C 0.9600

loop_
_geom_hbond_atom_site_label_D
_geom_hbond_atom_site_label_H
_geom_hbond_atom_site_label_A
_geom_hbond_site_symmetry_A
_geom_hbond_distance_DH
_geom_hbond_distance_HA
_geom_hbond_distance_DA
_geom_hbond_angle_DHA
C2 H2 O1 2_645 0.98 2.45 3.379(2) 158.6
C20 H20 O1 2_645 0.98 2.53 3.273(2) 132.2
C21 H21C Cl1 2_655 0.96 2.81 3.702(2) 155.2

loop_
_geom_torsion_atom_site_label_1
_geom_torsion_atom_site_label_2
_geom_torsion_atom_site_label_3
_geom_torsion_atom_site_label_4
_geom_torsion
N1 C2 C3 C4 -57.74(15)
C13 C2 C3 C4 178.07(11)
N1 C2 C3 C21 176.08(12)
C13 C2 C3 C21 51.89(17)
C21 C3 C4 O1 -5.9(2)
C2 C3 C4 O1 -132.20(17)
C21 C3 C4 C5 172.05(15)
C2 C3 C4 C5 45.70(17)
O1 C4 C5 C6 -170.08(16)
C3 C4 C5 C6 12.0(2)
O1 C4 C5 C22 66.7(2)
C3 C4 C5 C22 -111.23(16)
C4 C5 C6 N1 -56.95(17)
C22 C5 C6 N1 64.59(16)
C4 C5 C6 C7 70.99(17)
C22 C5 C6 C7 -167.47(14)
N1 C6 C7 C8 136.15(16)
C5 C6 C7 C8 10.4(2)
N1 C6 C7 C12 -46.81(19)
C5 C6 C7 C12 -172.51(14)
C12 C7 C8 C9 0.2(3)
C6 C7 C8 C9 177.28(16)
C7 C8 C9 C10 0.4(3)
C8 C9 C10 C11 -0.7(3)
C9 C10 C11 C12 0.3(3)
C10 C11 C12 C7 0.4(3)
C8 C7 C12 C11 -0.6(3)
C6 C7 C12 C11 -177.81(15)
N1 C2 C13 C18 128.73(16)
C3 C2 C13 C18 -109.19(17)
N1 C2 C13 C14 -54.1(2)
C3 C2 C13 C14 68.04(19)
C18 C13 C14 C15 -1.7(3)
C2 C13 C14 C15 -178.90(18)
C13 C14 C15 C16 1.0(3)
C14 C15 C16 C17 -0.2(4)
C15 C16 C17 C18 0.1(4)
C14 C13 C18 C17 1.6(3)
C2 C13 C18 C17 178.85(18)
C16 C17 C18 C13 -0.8(3)
O2 C19 C20 Cl2 -73.1(2)
N1 C19 C20 Cl2 107.58(16)
O2 C19 C20 Cl1 46.2(2)
N1 C19 C20 Cl1 -133.03(14)
O2 C19 N1 C6 -14.3(3)
C20 C19 N1 C6 164.98(13)
O2 C19 N1 C2 176.81(17)
C20 C19 N1 C2 -3.9(2)
C7 C6 N1 C19 104.61(16)
C5 C6 N1 C19 -124.81(15)
C7 C6 N1 C2 -85.74(16)
C5 C6 N1 C2 44.84(17)
C13 C2 N1 C19 -56.66(19)
C3 C2 N1 C19 -179.22(14)
C13 C2 N1 C6 134.73(14)
C3 C2 N1 C6 12.16(17)

loop_
_cod_related_entry_id
_cod_related_entry_database
_cod_related_entry_code
1 ChemSpider 30658372
